data_4081292
loop_
_publ_author_name
'Timerbulatova, Marina G.'
'Gatus, Mark R. D.'
'Vuong, Khuong Q.'
'Bhadbhade, Mohan'
'Algarra, Andr G.'
'Macgregor, Stuart A.'
'Messerle, Barbara A.'

_publ_section_title
;
 Bimetallic Complexes for Enhancing Catalyst Efficiency: Probing the
 Relationship between Activity and Intermetallic Distance
;
_journal_issue 18
_journal_name_full Organometallics
_journal_page_first 5071
_journal_paper_doi 10.1021/om4005059
_journal_volume 32
_journal_year 2013
_chemical_formula_moiety 'C26 H20 N8 O'
_chemical_formula_sum 'C26 H20 N8 O'
_chemical_formula_weight 460.50
_chemical_name_systematic
; 

 ? 

;
_space_group_IT_number 2
_symmetry_cell_setting triclinic
_symmetry_space_group_name_Hall '-P 1'
_symmetry_space_group_name_H-M 'P -1'
_atom_sites_solution_hydrogens geom
_atom_sites_solution_primary direct
_atom_sites_solution_secondary difmap
_audit_creation_method SHELXL-97
_cell_angle_alpha 76.196(2)
_cell_angle_beta 79.146(2)
_cell_angle_gamma 72.5240(10)
_cell_formula_units_Z 2
_cell_length_a 7.8236(3)
_cell_length_b 11.1607(4)
_cell_length_c 13.5102(6)
_cell_measurement_reflns_used 9441
_cell_measurement_temperature 152(2)
_cell_measurement_theta_max 30.259
_cell_measurement_theta_min 2.727
_cell_volume 1084.02(8)
_computing_cell_refinement '<i>APEX2 </i>(Bruker, 2007)'
_computing_data_collection '<i>APEX2 </i>(Bruker, 2007)'
_computing_data_reduction '<i>APEX2 </i>(Bruker, 2007)'
_computing_molecular_graphics '<i>SHELXTL-Plus</i> (Sheldrick, 2008)'
_computing_structure_refinement '<i>SHELXL-97</i> (Sheldrick, 2008)'
_computing_structure_solution '<i>SHELXS-97</i> (Sheldrick, 2008)'
_diffrn_ambient_temperature 152(2)
_diffrn_measured_fraction_theta_full 0.994
_diffrn_measured_fraction_theta_max 0.994
_diffrn_measurement_device_type 'Bruker kappa APEXII CCD Diffractometer'
_diffrn_measurement_method '\f scans, and \w scans with \k offsets'
_diffrn_radiation_monochromator graphite
_diffrn_radiation_source 'fine-focus sealed tube'
_diffrn_radiation_type MoK\a
_diffrn_radiation_wavelength 0.71073
_diffrn_reflns_av_R_equivalents 0.0243
_diffrn_reflns_av_sigmaI/netI 0.0214
_diffrn_reflns_limit_h_max 8
_diffrn_reflns_limit_h_min -9
_diffrn_reflns_limit_k_max 13
_diffrn_reflns_limit_k_min -13
_diffrn_reflns_limit_l_max 15
_diffrn_reflns_limit_l_min -16
_diffrn_reflns_number 14547
_diffrn_reflns_theta_full 25.00
_diffrn_reflns_theta_max 25.00
_diffrn_reflns_theta_min 3.33
_exptl_absorpt_coefficient_mu 0.092
_exptl_absorpt_correction_T_max 0.9938
_exptl_absorpt_correction_T_min 0.9628
_exptl_absorpt_correction_type multi-scan
_exptl_absorpt_process_details 'SADABS (Bruker, 2001)'
_exptl_crystal_colour Colourless
_exptl_crystal_density_diffrn 1.411
_exptl_crystal_density_method 'not measured'
_exptl_crystal_description Plates
_exptl_crystal_F_000 480
_exptl_crystal_size_max 0.41
_exptl_crystal_size_mid 0.23
_exptl_crystal_size_min 0.07
_refine_diff_density_max 0.220
_refine_diff_density_min -0.289
_refine_diff_density_rms 0.055
_refine_ls_extinction_method none
_refine_ls_goodness_of_fit_ref 1.055
_refine_ls_hydrogen_treatment constr
_refine_ls_matrix_type full
_refine_ls_number_parameters 316
_refine_ls_number_reflns 3796
_refine_ls_number_restraints 0
_refine_ls_restrained_S_all 1.055
_refine_ls_R_factor_all 0.0391
_refine_ls_R_factor_gt 0.0333
_refine_ls_shift/su_max 0.000
_refine_ls_shift/su_mean 0.000
_refine_ls_structure_factor_coef Fsqd
_refine_ls_weighting_details 'calc w=1/[\s^2^(Fo^2^)+(0.0451P)^2^+0.3865P] where P=(Fo^2^+2Fc^2^)/3'
_refine_ls_weighting_scheme calc
_refine_ls_wR_factor_gt 0.0855
_refine_ls_wR_factor_ref 0.0903
_reflns_number_gt 3325
_reflns_number_total 3796
_reflns_threshold_expression >2sigma(I)
_cod_data_source_file om4005059_si_002.cif
_cod_data_source_block mark5_p1bar
_cod_depositor_comments
;
The following automatic conversions were performed:

'_symmetry_cell_setting' value 'Triclinic' changed to 'triclinic'
according to /home/saulius/struct/CIF-dictionaries/cif_core.dic
dictionary named 'cif_core.dic' version 2.4.2 from
2011-04-26.

'_exptl_absorpt_correction_type' value 'Multi-scan'
changed to 'multi-scan' according to
/home/saulius/struct/CIF-dictionaries/cif_core.dic dictionary named
'cif_core.dic' version 2.4.2 from 2011-04-26.

Automatic conversion script
Id: cif_fix_values 1891 2012-01-12 08:04:46Z andrius 
;
_cod_original_cell_volume 1084.02(7)
_cod_database_code 4081292

loop_
_symmetry_equiv_pos_as_xyz
'x, y, z'
'-x, -y, -z'

loop_
_atom_site_label
_atom_site_type_symbol
_atom_site_fract_x
_atom_site_fract_y
_atom_site_fract_z
_atom_site_U_iso_or_equiv
_atom_site_adp_type
_atom_site_occupancy
_atom_site_symmetry_multiplicity
_atom_site_calc_flag
_atom_site_refinement_flags
N1A N -0.12274(15) 0.44254(10) 0.23606(8) 0.0212(3) Uani 1 1 d .
N2A N -0.04558(17) 0.45250(12) 0.13684(9) 0.0319(3) Uani 1 1 d .
C3A C -0.0063(2) 0.56476(15) 0.11494(13) 0.0359(4) Uani 1 1 d .
H3A H 0.0500 0.5990 0.0502 0.043 Uiso 1 1 calc R
C4A C -0.0579(2) 0.62559(14) 0.19859(13) 0.0325(4) Uani 1 1 d .
H4A H -0.0446 0.7064 0.2017 0.039 Uiso 1 1 calc R
C5A C -0.13147(19) 0.54498(13) 0.27511(12) 0.0269(3) Uani 1 1 d .
H5A H -0.1796 0.5583 0.3428 0.032 Uiso 1 1 calc R
C13 C -0.18227(17) 0.32885(12) 0.28682(10) 0.0201(3) Uani 1 1 d .
H13 H -0.1373 0.2673 0.2387 0.024 Uiso 1 1 calc R
N1A' N -0.37831(15) 0.35650(11) 0.30152(9) 0.0230(3) Uani 1 1 d .
N2A' N -0.48419(17) 0.43850(12) 0.36111(10) 0.0325(3) Uani 1 1 d .
C3A' C -0.6521(2) 0.43787(15) 0.35445(12) 0.0330(4) Uani 1 1 d .
H3A' H -0.7580 0.4868 0.3887 0.040 Uiso 1 1 calc R
C4A' C -0.6520(2) 0.35651(15) 0.29105(12) 0.0328(4) Uani 1 1 d .
H4A' H -0.7539 0.3398 0.2740 0.039 Uiso 1 1 calc R
C5A' C -0.47503(19) 0.30571(14) 0.25846(11) 0.0269(3) Uani 1 1 d .
H5A' H -0.4286 0.2459 0.2139 0.032 Uiso 1 1 calc R
N1B N 0.40706(14) -0.17978(10) 0.10292(8) 0.0198(2) Uani 1 1 d .
N2B N 0.53477(15) -0.18116(11) 0.01948(9) 0.0251(3) Uani 1 1 d .
C3B C 0.5803(2) -0.30087(14) 0.00514(11) 0.0296(3) Uani 1 1 d .
H3B H 0.6682 -0.3317 -0.0483 0.036 Uiso 1 1 calc R
C4B C 0.4839(2) -0.37608(13) 0.07768(11) 0.0281(3) Uani 1 1 d .
H4B H 0.4926 -0.4641 0.0832 0.034 Uiso 1 1 calc R
C5B C 0.37434(19) -0.29549(13) 0.13894(11) 0.0246(3) Uani 1 1 d .
H5B H 0.2905 -0.3167 0.1964 0.030 Uiso 1 1 calc R
C14 C 0.32948(17) -0.06241(12) 0.14303(10) 0.0184(3) Uani 1 1 d .
H14 H 0.3941 0.0017 0.1016 0.022 Uiso 1 1 calc R
N1B' N 0.13952(14) -0.00990(10) 0.12918(8) 0.0183(2) Uani 1 1 d .
N2B' N 0.01509(15) -0.07015(11) 0.18395(8) 0.0226(3) Uani 1 1 d .
C3B' C -0.14066(18) 0.00711(14) 0.15493(11) 0.0265(3) Uani 1 1 d .
H3B' H -0.2547 -0.0097 0.1800 0.032 Uiso 1 1 calc R
C4B' C -0.11702(19) 0.11588(14) 0.08327(11) 0.0257(3) Uani 1 1 d .
H4B' H -0.2076 0.1846 0.0518 0.031 Uiso 1 1 calc R
C5B' C 0.06504(18) 0.10159(12) 0.06834(10) 0.0219(3) Uani 1 1 d .
H5B' H 0.1272 0.1590 0.0238 0.026 Uiso 1 1 calc R
O1 O 0.11963(12) 0.10756(8) 0.29089(7) 0.0187(2) Uani 1 1 d .
C1 C 0.36049(17) -0.08164(12) 0.25427(10) 0.0188(3) Uani 1 1 d .
C2 C 0.49724(18) -0.18168(13) 0.29747(11) 0.0229(3) Uani 1 1 d .
H2 H 0.5711 -0.2414 0.2569 0.027 Uiso 1 1 calc R
C3 C 0.52911(18) -0.19682(13) 0.39857(11) 0.0249(3) Uani 1 1 d .
H3 H 0.6242 -0.2663 0.4249 0.030 Uiso 1 1 calc R
C4 C 0.42596(18) -0.11341(13) 0.46123(11) 0.0227(3) Uani 1 1 d .
H4 H 0.4481 -0.1248 0.5301 0.027 Uiso 1 1 calc R
C5 C 0.09617(18) 0.13042(13) 0.55399(10) 0.0214(3) Uani 1 1 d .
H5 H 0.1588 0.0862 0.6115 0.026 Uiso 1 1 calc R
C6 C -0.05105(19) 0.23545(13) 0.56163(10) 0.0243(3) Uani 1 1 d .
H6 H -0.0888 0.2634 0.6253 0.029 Uiso 1 1 calc R
C7 C -0.14556(18) 0.30141(13) 0.47853(10) 0.0227(3) Uani 1 1 d .
H7 H -0.2461 0.3731 0.4867 0.027 Uiso 1 1 calc R
C8 C -0.09496(17) 0.26394(12) 0.38356(10) 0.0190(3) Uani 1 1 d .
C9 C 0.05271(17) 0.15883(12) 0.37841(10) 0.0177(3) Uani 1 1 d .
C10 C 0.26113(16) 0.00204(12) 0.31835(10) 0.0179(3) Uani 1 1 d .
C11 C 0.28823(17) -0.01177(12) 0.42034(10) 0.0191(3) Uani 1 1 d .
C12 C 0.15014(17) 0.09119(12) 0.45994(10) 0.0189(3) Uani 1 1 d .

loop_
_atom_site_aniso_label
_atom_site_aniso_U_11
_atom_site_aniso_U_22
_atom_site_aniso_U_33
_atom_site_aniso_U_23
_atom_site_aniso_U_13
_atom_site_aniso_U_12
N1A 0.0198(6) 0.0199(6) 0.0215(6) -0.0029(5) -0.0026(4) -0.0026(4)
N2A 0.0345(7) 0.0335(7) 0.0243(7) -0.0014(5) -0.0004(5) -0.0094(6)
C3A 0.0350(9) 0.0311(8) 0.0357(9) 0.0043(7) 0.0002(7) -0.0115(7)
C4A 0.0249(8) 0.0216(7) 0.0496(10) -0.0033(7) -0.0088(7) -0.0047(6)
C5A 0.0258(7) 0.0209(7) 0.0337(8) -0.0095(6) -0.0034(6) -0.0027(6)
C13 0.0184(6) 0.0181(7) 0.0228(7) -0.0042(5) -0.0039(5) -0.0026(5)
N1A' 0.0194(6) 0.0232(6) 0.0254(6) -0.0043(5) -0.0044(5) -0.0035(5)
N2A' 0.0265(7) 0.0362(7) 0.0332(7) -0.0117(6) -0.0041(5) -0.0019(5)
C3A' 0.0221(7) 0.0368(9) 0.0332(8) -0.0021(7) -0.0023(6) -0.0019(6)
C4A' 0.0224(7) 0.0352(8) 0.0414(9) -0.0016(7) -0.0073(6) -0.0110(6)
C5A' 0.0247(7) 0.0246(7) 0.0336(8) -0.0064(6) -0.0071(6) -0.0072(6)
N1B 0.0196(6) 0.0196(6) 0.0177(6) -0.0037(4) 0.0004(4) -0.0032(4)
N2B 0.0217(6) 0.0273(6) 0.0221(6) -0.0060(5) 0.0031(5) -0.0031(5)
C3B 0.0282(8) 0.0290(8) 0.0279(8) -0.0125(6) 0.0006(6) 0.0006(6)
C4B 0.0336(8) 0.0196(7) 0.0308(8) -0.0078(6) -0.0081(6) -0.0020(6)
C5B 0.0281(7) 0.0215(7) 0.0237(7) -0.0018(6) -0.0027(6) -0.0081(6)
C14 0.0168(6) 0.0172(6) 0.0201(7) -0.0039(5) -0.0012(5) -0.0032(5)
N1B' 0.0180(6) 0.0195(6) 0.0165(5) -0.0036(4) -0.0019(4) -0.0037(4)
N2B' 0.0202(6) 0.0265(6) 0.0212(6) -0.0041(5) -0.0012(4) -0.0077(5)
C3B' 0.0187(7) 0.0352(8) 0.0263(8) -0.0095(6) -0.0031(6) -0.0055(6)
C4B' 0.0235(7) 0.0285(8) 0.0236(7) -0.0077(6) -0.0090(6) 0.0012(6)
C5B' 0.0271(7) 0.0196(7) 0.0170(7) -0.0029(5) -0.0047(5) -0.0026(6)
O1 0.0192(5) 0.0179(5) 0.0171(5) -0.0037(4) -0.0044(4) -0.0008(4)
C1 0.0167(6) 0.0186(6) 0.0214(7) -0.0025(5) -0.0028(5) -0.0061(5)
C2 0.0174(6) 0.0215(7) 0.0283(7) -0.0050(6) -0.0037(5) -0.0022(5)
C3 0.0199(7) 0.0218(7) 0.0313(8) -0.0014(6) -0.0104(6) -0.0016(5)
C4 0.0230(7) 0.0239(7) 0.0227(7) -0.0005(6) -0.0093(5) -0.0077(6)
C5 0.0235(7) 0.0251(7) 0.0181(7) -0.0027(5) -0.0049(5) -0.0098(6)
C6 0.0262(7) 0.0292(8) 0.0204(7) -0.0091(6) -0.0003(5) -0.0101(6)
C7 0.0210(7) 0.0224(7) 0.0256(7) -0.0084(6) -0.0011(5) -0.0053(6)
C8 0.0181(6) 0.0188(6) 0.0212(7) -0.0036(5) -0.0024(5) -0.0067(5)
C9 0.0186(6) 0.0193(6) 0.0173(6) -0.0050(5) -0.0011(5) -0.0076(5)
C10 0.0150(6) 0.0166(6) 0.0214(7) -0.0014(5) -0.0045(5) -0.0036(5)
C11 0.0189(6) 0.0194(7) 0.0208(7) -0.0018(5) -0.0047(5) -0.0078(5)
C12 0.0189(6) 0.0192(7) 0.0204(7) -0.0016(5) -0.0041(5) -0.0085(5)

loop_
_atom_type_symbol
_atom_type_description
_atom_type_scat_dispersion_real
_atom_type_scat_dispersion_imag
_atom_type_scat_source
C C 0.0033 0.0016 'International Tables Vol C Tables 4.2.6.8 and 6.1.1.4'
H H 0.0000 0.0000 'International Tables Vol C Tables 4.2.6.8 and 6.1.1.4'
N N 0.0061 0.0033 'International Tables Vol C Tables 4.2.6.8 and 6.1.1.4'
O O 0.0106 0.0060 'International Tables Vol C Tables 4.2.6.8 and 6.1.1.4'

loop_
_geom_angle_atom_site_label_1
_geom_angle_atom_site_label_2
_geom_angle_atom_site_label_3
_geom_angle
C5A N1A N2A 112.21(11)
C5A N1A C13 128.41(11)
N2A N1A C13 119.38(11)
C3A N2A N1A 104.09(12)
N2A C3A C4A 111.59(14)
N2A C3A H3A 124.2
C4A C3A H3A 124.2
C5A C4A C3A 105.50(13)
C5A C4A H4A 127.2
C3A C4A H4A 127.2
N1A C5A C4A 106.62(13)
N1A C5A H5A 126.7
C4A C5A H5A 126.7
N1A C13 N1A' 111.48(10)
N1A C13 C8 111.26(10)
N1A' C13 C8 114.28(11)
N1A C13 H13 106.4
N1A' C13 H13 106.4
C8 C13 H13 106.4
C5A' N1A' N2A' 112.25(11)
C5A' N1A' C13 125.26(11)
N2A' N1A' C13 122.49(11)
C3A' N2A' N1A' 104.27(12)
N2A' C3A' C4A' 111.27(13)
N2A' C3A' H3A' 124.4
C4A' C3A' H3A' 124.4
C5A' C4A' C3A' 105.48(13)
C5A' C4A' H4A' 127.3
C3A' C4A' H4A' 127.3
N1A' C5A' C4A' 106.74(13)
N1A' C5A' H5A' 126.6
C4A' C5A' H5A' 126.6
C5B N1B N2B 111.75(11)
C5B N1B C14 128.97(11)
N2B N1B C14 119.25(10)
C3B N2B N1B 104.13(11)
N2B C3B C4B 112.09(12)
N2B C3B H3B 124.0
C4B C3B H3B 124.0
C5B C4B C3B 104.76(12)
C5B C4B H4B 127.6
C3B C4B H4B 127.6
N1B C5B C4B 107.26(12)
N1B C5B H5B 126.4
C4B C5B H5B 126.4
N1B C14 N1B' 111.16(10)
N1B C14 C1 111.62(10)
N1B' C14 C1 112.26(10)
N1B C14 H14 107.2
N1B' C14 H14 107.2
C1 C14 H14 107.2
C5B' N1B' N2B' 112.63(11)
C5B' N1B' C14 126.64(11)
N2B' N1B' C14 120.65(10)
C3B' N2B' N1B' 103.74(11)
N2B' C3B' C4B' 112.14(12)
N2B' C3B' H3B' 123.9
C4B' C3B' H3B' 123.9
C5B' C4B' C3B' 104.79(12)
C5B' C4B' H4B' 127.6
C3B' C4B' H4B' 127.6
N1B' C5B' C4B' 106.70(12)
N1B' C5B' H5B' 126.6
C4B' C5B' H5B' 126.6
C9 O1 C10 105.51(9)
C10 C1 C2 115.14(12)
C10 C1 C14 122.71(11)
C2 C1 C14 122.08(12)
C1 C2 C3 121.99(13)
C1 C2 H2 119.0
C3 C2 H2 119.0
C4 C3 C2 121.63(13)
C4 C3 H3 119.2
C2 C3 H3 119.2
C3 C4 C11 117.92(12)
C3 C4 H4 121.0
C11 C4 H4 121.0
C6 C5 C12 118.31(12)
C6 C5 H5 120.8
C12 C5 H5 120.8
C5 C6 C7 121.86(13)
C5 C6 H6 119.1
C7 C6 H6 119.1
C6 C7 C8 121.07(13)
C6 C7 H7 119.5
C8 C7 H7 119.5
C9 C8 C7 115.66(12)
C9 C8 C13 117.89(11)
C7 C8 C13 126.43(12)
O1 C9 C8 123.41(11)
O1 C9 C12 111.97(11)
C8 C9 C12 124.61(12)
O1 C10 C1 124.57(11)
O1 C10 C11 111.29(11)
C1 C10 C11 124.11(12)
C4 C11 C10 119.18(12)
C4 C11 C12 134.97(12)
C10 C11 C12 105.83(11)
C5 C12 C9 118.49(12)
C5 C12 C11 136.10(12)
C9 C12 C11 105.37(11)

loop_
_geom_bond_atom_site_label_1
_geom_bond_atom_site_label_2
_geom_bond_distance
N1A C5A 1.3482(18)
N1A N2A 1.3558(16)
N1A C13 1.4548(17)
N2A C3A 1.331(2)
C3A C4A 1.390(2)
C3A H3A 0.9500
C4A C5A 1.361(2)
C4A H4A 0.9500
C5A H5A 0.9500
C13 N1A' 1.4552(17)
C13 C8 1.5122(18)
C13 H13 1.0000
N1A' C5A' 1.3465(18)
N1A' N2A' 1.3480(16)
N2A' C3A' 1.336(2)
C3A' C4A' 1.389(2)
C3A' H3A' 0.9500
C4A' C5A' 1.360(2)
C4A' H4A' 0.9500
C5A' H5A' 0.9500
N1B C5B 1.3497(17)
N1B N2B 1.3580(15)
N1B C14 1.4545(16)
N2B C3B 1.3271(18)
C3B C4B 1.394(2)
C3B H3B 0.9500
C4B C5B 1.361(2)
C4B H4B 0.9500
C5B H5B 0.9500
C14 N1B' 1.4548(16)
C14 C1 1.5218(18)
C14 H14 1.0000
N1B' C5B' 1.3491(17)
N1B' N2B' 1.3535(15)
N2B' C3B' 1.3302(18)
C3B' C4B' 1.397(2)
C3B' H3B' 0.9500
C4B' C5B' 1.3658(19)
C4B' H4B' 0.9500
C5B' H5B' 0.9500
O1 C9 1.3818(15)
O1 C10 1.3832(15)
C1 C10 1.3865(18)
C1 C2 1.3923(19)
C2 C3 1.396(2)
C2 H2 0.9500
C3 C4 1.379(2)
C3 H3 0.9500
C4 C11 1.3943(19)
C4 H4 0.9500
C5 C6 1.3832(19)
C5 C12 1.3917(18)
C5 H5 0.9500
C6 C7 1.393(2)
C6 H6 0.9500
C7 C8 1.3940(19)
C7 H7 0.9500
C8 C9 1.3822(18)
C9 C12 1.3921(19)
C10 C11 1.3987(18)
C11 C12 1.4506(18)

loop_
_geom_torsion_atom_site_label_1
_geom_torsion_atom_site_label_2
_geom_torsion_atom_site_label_3
_geom_torsion_atom_site_label_4
_geom_torsion
C5A N1A N2A C3A -0.04(16)
C13 N1A N2A C3A -179.42(12)
N1A N2A C3A C4A -0.16(17)
N2A C3A C4A C5A 0.30(18)
N2A N1A C5A C4A 0.23(16)
C13 N1A C5A C4A 179.53(12)
C3A C4A C5A N1A -0.30(16)
C5A N1A C13 N1A' 73.19(17)
N2A N1A C13 N1A' -107.55(13)
C5A N1A C13 C8 -55.66(17)
N2A N1A C13 C8 123.60(13)
N1A C13 N1A' C5A' 116.45(14)
C8 C13 N1A' C5A' -116.33(14)
N1A C13 N1A' N2A' -63.24(16)
C8 C13 N1A' N2A' 63.98(16)
C5A' N1A' N2A' C3A' 0.07(16)
C13 N1A' N2A' C3A' 179.80(12)
N1A' N2A' C3A' C4A' -0.16(17)
N2A' C3A' C4A' C5A' 0.19(18)
N2A' N1A' C5A' C4A' 0.04(16)
C13 N1A' C5A' C4A' -179.68(12)
C3A' C4A' C5A' N1A' -0.13(17)
C5B N1B N2B C3B -0.15(15)
C14 N1B N2B C3B 178.10(11)
N1B N2B C3B C4B 0.12(16)
N2B C3B C4B C5B -0.06(17)
N2B N1B C5B C4B 0.12(16)
C14 N1B C5B C4B -177.92(13)
C3B C4B C5B N1B -0.04(16)
C5B N1B C14 N1B' -69.09(17)
N2B N1B C14 N1B' 113.01(12)
C5B N1B C14 C1 57.09(17)
N2B N1B C14 C1 -120.81(12)
N1B C14 N1B' C5B' -114.03(13)
C1 C14 N1B' C5B' 120.14(13)
N1B C14 N1B' N2B' 69.57(14)
C1 C14 N1B' N2B' -56.25(15)
C5B' N1B' N2B' C3B' 0.37(14)
C14 N1B' N2B' C3B' 177.23(11)
N1B' N2B' C3B' C4B' -0.49(15)
N2B' C3B' C4B' C5B' 0.44(16)
N2B' N1B' C5B' C4B' -0.11(15)
C14 N1B' C5B' C4B' -176.75(12)
C3B' C4B' C5B' N1B' -0.19(15)
N1B C14 C1 C10 -161.97(11)
N1B' C14 C1 C10 -36.39(16)
N1B C14 C1 C2 21.22(17)
N1B' C14 C1 C2 146.79(12)
C10 C1 C2 C3 0.90(19)
C14 C1 C2 C3 177.94(12)
C1 C2 C3 C4 0.2(2)
C2 C3 C4 C11 -0.5(2)
C12 C5 C6 C7 0.3(2)
C5 C6 C7 C8 -0.1(2)
C6 C7 C8 C9 -0.01(19)
C6 C7 C8 C13 -178.27(12)
N1A C13 C8 C9 -99.38(13)
N1A' C13 C8 C9 133.28(12)
N1A C13 C8 C7 78.84(16)
N1A' C13 C8 C7 -48.49(17)
C10 O1 C9 C8 -177.73(11)
C10 O1 C9 C12 1.55(13)
C7 C8 C9 O1 179.02(11)
C13 C8 C9 O1 -2.57(18)
C7 C8 C9 C12 -0.17(19)
C13 C8 C9 C12 178.24(11)
C9 O1 C10 C1 176.45(12)
C9 O1 C10 C11 -1.87(13)
C2 C1 C10 O1 179.99(11)
C14 C1 C10 O1 2.97(19)
C2 C1 C10 C11 -1.90(18)
C14 C1 C10 C11 -178.92(11)
C3 C4 C11 C10 -0.45(18)
C3 C4 C11 C12 177.61(13)
O1 C10 C11 C4 -179.94(11)
C1 C10 C11 C4 1.73(19)
O1 C10 C11 C12 1.49(13)
C1 C10 C11 C12 -176.84(12)
C6 C5 C12 C9 -0.47(18)
C6 C5 C12 C11 -177.95(13)
O1 C9 C12 C5 -178.85(10)
C8 C9 C12 C5 0.42(19)
O1 C9 C12 C11 -0.67(14)
C8 C9 C12 C11 178.60(12)
C4 C11 C12 C5 -1.0(3)
C10 C11 C12 C5 177.21(14)
C4 C11 C12 C9 -178.73(14)
C10 C11 C12 C9 -0.49(13)
